data_2230415
loop_
_publ_author_name
'Pastr\'an, Jes\'us'
'Ram\'irez, Andrea'
'Agrifoglio, Giuseppe'
'Linden, Anthony'
'Dorta, Romano'

_publ_section_title
;
 (<i>Z</i>)-4-(2,5-Di-<i>tert</i>-butylanilino)pent-3-en-2-one
;
_journal_coeditor_code LH5243
_journal_issue 6
_journal_name_full 'Acta Crystallographica Section E'
_journal_page_first o1405
_journal_page_last o1406
_journal_paper_doi 10.1107/S1600536811017296
_journal_volume 67
_journal_year 2011
_chemical_formula_iupac 'C19 H29 N O'
_chemical_formula_moiety 'C19 H29 N O'
_chemical_formula_sum 'C19 H29 N O'
_chemical_formula_weight 287.44
_chemical_melting_point 326
_chemical_name_systematic
;
(<i>Z</i>)-4-(2,5-Di-<i>tert</i>-butylanilino)pent-3-en-2-one
;
_space_group_IT_number 15
_symmetry_cell_setting monoclinic
_symmetry_space_group_name_Hall '-C 2yc'
_symmetry_space_group_name_H-M 'C 1 2/c 1'
_atom_sites_solution_hydrogens difmap
_atom_sites_solution_primary direct
_atom_sites_solution_secondary difmap
_audit_creation_method SHELXL97
_cell_angle_alpha 90.00
_cell_angle_beta 120.6308(11)
_cell_angle_gamma 90.00
_cell_formula_units_Z 8
_cell_length_a 23.7759(5)
_cell_length_b 9.0517(2)
_cell_length_c 19.3760(4)
_cell_measurement_reflns_used 3360
_cell_measurement_temperature 160.0(10)
_cell_measurement_theta_max 25.0
_cell_measurement_theta_min 2.0
_cell_volume 3588.11(14)
_computing_cell_refinement 'DENZO-SMN (Otwinowski & Minor, 1997)'
_computing_data_collection 'COLLECT (Nonius, 2000)'
_computing_data_reduction 'DENZO-SMN and SCALEPACK (Otwinowski & Minor, 1997)'
_computing_molecular_graphics 'ORTEPII (Johnson, 1976)'
_computing_publication_material 'SHELXL97 (Sheldrick, 2008) and PLATON (Spek, 2009)'
_computing_structure_refinement 'SHELXL97 (Sheldrick, 2008)'
_computing_structure_solution 'SHELXS97 (Sheldrick, 2008)'
_diffrn_ambient_temperature 160.0(10)
_diffrn_detector_area_resol_mean 9
_diffrn_measured_fraction_theta_full 0.995
_diffrn_measured_fraction_theta_max 0.995
_diffrn_measurement_device_type 'Nonius KappaCCD area-detector'
_diffrn_measurement_method '\w scans with \k offsets'
_diffrn_radiation_monochromator 'horizontally mounted graphite crystal'
_diffrn_radiation_source 'Nonius FR590 sealed tube generator'
_diffrn_radiation_type 'Mo K\a'
_diffrn_radiation_wavelength 0.71073
_diffrn_reflns_av_R_equivalents 0.0350
_diffrn_reflns_av_sigmaI/netI 0.0185
_diffrn_reflns_limit_h_max 28
_diffrn_reflns_limit_h_min 0
_diffrn_reflns_limit_k_max 10
_diffrn_reflns_limit_k_min 0
_diffrn_reflns_limit_l_max 19
_diffrn_reflns_limit_l_min -23
_diffrn_reflns_number 24643
_diffrn_reflns_theta_full 25.00
_diffrn_reflns_theta_max 25.00
_diffrn_reflns_theta_min 2.96
_diffrn_standards_decay_% 0
_diffrn_standards_number 0
_exptl_absorpt_coefficient_mu 0.0643
_exptl_absorpt_correction_type none
_exptl_crystal_colour colourless
_exptl_crystal_density_diffrn 1.064
_exptl_crystal_density_method 'not measured'
_exptl_crystal_description prism
_exptl_crystal_F_000 1264
_exptl_crystal_size_max 0.32
_exptl_crystal_size_mid 0.25
_exptl_crystal_size_min 0.20
_refine_diff_density_max 0.191
_refine_diff_density_min -0.170
_refine_ls_extinction_coef 0.0053(10)
_refine_ls_extinction_expression Fc^*^=kFc[1+0.001xFc^2^\l^3^/sin(2\q)]^-1/4^
_refine_ls_extinction_method 'SHELXL97 (Sheldrick, 2008)'
_refine_ls_goodness_of_fit_ref 1.043
_refine_ls_hydrogen_treatment mixed
_refine_ls_matrix_type full
_refine_ls_number_parameters 203
_refine_ls_number_reflns 3152
_refine_ls_number_restraints 0
_refine_ls_restrained_S_all 1.043
_refine_ls_R_factor_all 0.0515
_refine_ls_R_factor_gt 0.0443
_refine_ls_shift/su_max 0.001
_refine_ls_shift/su_mean 0.000
_refine_ls_structure_factor_coef Fsqd
_refine_ls_weighting_details 'w=1/[\s^2^(Fo^2^)+(0.0560P)^2^+2.1259P] where P=(Fo^2^+2Fc^2^)/3'
_refine_ls_weighting_scheme calc
_refine_ls_wR_factor_gt 0.1115
_refine_ls_wR_factor_ref 0.1179
_reflns_number_gt 2769
_reflns_number_total 3153
_reflns_threshold_expression I>2\s(I)
_cod_data_source_file lh5243.cif
_cod_data_source_block I
_cod_original_cell_volume 3588.11(13)
_cod_original_sg_symbol_H-M 'C 2/c'
_cod_database_code 2230415
_cod_database_fobs_code 2230415

loop_
_symmetry_equiv_pos_as_xyz
'x, y, z'
'-x, y, -z+1/2'
'x+1/2, y+1/2, z'
'-x+1/2, y+1/2, -z+1/2'
'-x, -y, -z'
'x, -y, z-1/2'
'-x+1/2, -y+1/2, -z'
'x+1/2, -y+1/2, z-1/2'

loop_
_atom_site_type_symbol
_atom_site_label
_atom_site_fract_x
_atom_site_fract_y
_atom_site_fract_z
_atom_site_U_iso_or_equiv
_atom_site_adp_type
_atom_site_calc_flag
_atom_site_refinement_flags
_atom_site_occupancy
_atom_site_symmetry_multiplicity
_atom_site_disorder_assembly
_atom_site_disorder_group
O O18 0.19853(5) 0.78576(13) 0.11732(6) 0.0523(3) Uani d . 1 1 . .
N N15 0.30334(6) 0.85624(13) 0.25496(6) 0.0337(3) Uani d . 1 1 . .
H H15 0.2706(8) 0.7964(19) 0.2197(10) 0.048(4) Uiso d . 1 1 . .
C C1 0.35235(6) 0.80923(15) 0.33326(7) 0.0310(3) Uani d . 1 1 . .
C C2 0.39376(6) 0.68963(14) 0.34376(7) 0.0313(3) Uani d . 1 1 . .
C C3 0.43787(7) 0.65278(16) 0.42337(8) 0.0391(3) Uani d . 1 1 . .
H H3 0.4668 0.5722 0.4339 0.047 Uiso calc R 1 1 . .
C C4 0.44166(7) 0.72794(17) 0.48796(8) 0.0423(4) Uani d . 1 1 . .
H H4 0.4732 0.6982 0.5409 0.051 Uiso calc R 1 1 . .
C C5 0.40051(7) 0.84563(15) 0.47720(8) 0.0361(3) Uani d . 1 1 . .
C C6 0.35575(6) 0.88316(15) 0.39810(8) 0.0347(3) Uani d . 1 1 . .
H H6 0.3264 0.9625 0.3880 0.042 Uiso calc R 1 1 . .
C C7 0.39271(6) 0.60546(15) 0.27398(7) 0.0341(3) Uani d . 1 1 . .
C C8 0.40461(8) 0.71202(17) 0.22106(9) 0.0430(4) Uani d . 1 1 . .
H H81 0.4100 0.6554 0.1817 0.065 Uiso calc R 1 1 . .
H H82 0.4442 0.7699 0.2547 0.065 Uiso calc R 1 1 . .
H H83 0.3672 0.7788 0.1930 0.065 Uiso calc R 1 1 . .
C C9 0.32752(7) 0.52365(16) 0.22340(9) 0.0435(4) Uani d . 1 1 . .
H H91 0.3193 0.4603 0.2583 0.065 Uiso calc R 1 1 . .
H H92 0.3297 0.4628 0.1830 0.065 Uiso calc R 1 1 . .
H H93 0.2920 0.5957 0.1966 0.065 Uiso calc R 1 1 . .
C C10 0.44656(7) 0.48728(17) 0.30488(9) 0.0445(4) Uani d . 1 1 . .
H H101 0.4396 0.4153 0.3376 0.067 Uiso calc R 1 1 . .
H H102 0.4893 0.5344 0.3375 0.067 Uiso calc R 1 1 . .
H H103 0.4451 0.4368 0.2592 0.067 Uiso calc R 1 1 . .
C C11 0.40414(7) 0.93389(17) 0.54685(8) 0.0424(4) Uani d . 1 1 . .
C C12 0.43769(11) 0.8466(2) 0.62528(9) 0.0662(5) Uani d . 1 1 . .
H H121 0.4138 0.7544 0.6185 0.099 Uiso calc R 1 1 . .
H H122 0.4382 0.9056 0.6680 0.099 Uiso calc R 1 1 . .
H H123 0.4827 0.8237 0.6397 0.099 Uiso calc R 1 1 . .
C C13 0.44427(9) 1.0737(2) 0.55784(11) 0.0596(5) Uani d . 1 1 . .
H H131 0.4880 1.0459 0.5692 0.089 Uiso calc R 1 1 . .
H H132 0.4480 1.1316 0.6027 0.089 Uiso calc R 1 1 . .
H H133 0.4225 1.1330 0.5087 0.089 Uiso calc R 1 1 . .
C C14 0.33608(8) 0.9797(2) 0.52823(10) 0.0636(5) Uani d . 1 1 . .
H H141 0.3165 1.0458 0.4817 0.095 Uiso calc R 1 1 . .
H H142 0.3394 1.0310 0.5747 0.095 Uiso calc R 1 1 . .
H H143 0.3087 0.8916 0.5164 0.095 Uiso calc R 1 1 . .
C C16 0.30034(7) 0.98782(15) 0.22102(8) 0.0352(3) Uani d . 1 1 . .
C C17 0.25166(7) 1.01571(16) 0.14306(8) 0.0400(4) Uani d . 1 1 . .
H H17 0.2498 1.1113 0.1217 0.048 Uiso calc R 1 1 . .
C C18 0.20430(7) 0.91006(18) 0.09300(8) 0.0445(4) Uani d . 1 1 . .
C C19 0.16057(9) 0.9464(2) 0.00524(9) 0.0620(5) Uani d . 1 1 . .
H H191 0.1762 0.8945 -0.0262 0.093 Uiso calc R 1 1 . .
H H192 0.1614 1.0532 -0.0026 0.093 Uiso calc R 1 1 . .
H H193 0.1158 0.9152 -0.0125 0.093 Uiso calc R 1 1 . .
C C20 0.35276(8) 1.09906(17) 0.26778(9) 0.0468(4) Uani d . 1 1 . .
H H201 0.3460 1.1426 0.3093 0.070 Uiso calc R 1 1 . .
H H202 0.3511 1.1769 0.2316 0.070 Uiso calc R 1 1 . .
H H203 0.3955 1.0505 0.2931 0.070 Uiso calc R 1 1 . .

loop_
_atom_site_aniso_label
_atom_site_aniso_U_11
_atom_site_aniso_U_22
_atom_site_aniso_U_33
_atom_site_aniso_U_12
_atom_site_aniso_U_13
_atom_site_aniso_U_23
O18 0.0518(7) 0.0519(7) 0.0380(6) -0.0019(5) 0.0118(5) 0.0034(5)
N15 0.0348(6) 0.0330(6) 0.0282(6) 0.0030(5) 0.0123(5) 0.0014(5)
C1 0.0304(7) 0.0321(7) 0.0287(6) -0.0007(5) 0.0138(5) 0.0030(5)
C2 0.0322(7) 0.0309(7) 0.0314(7) -0.0005(5) 0.0168(6) 0.0022(5)
C3 0.0427(8) 0.0388(8) 0.0343(7) 0.0104(6) 0.0185(6) 0.0048(6)
C4 0.0438(8) 0.0483(9) 0.0290(7) 0.0087(7) 0.0143(6) 0.0062(6)
C5 0.0404(7) 0.0380(8) 0.0312(7) -0.0021(6) 0.0192(6) 0.0000(6)
C6 0.0357(7) 0.0347(7) 0.0345(7) 0.0027(6) 0.0184(6) 0.0008(6)
C7 0.0368(7) 0.0338(7) 0.0314(7) 0.0033(6) 0.0172(6) 0.0009(5)
C8 0.0534(9) 0.0438(8) 0.0408(8) 0.0013(7) 0.0304(7) 0.0013(6)
C9 0.0437(8) 0.0367(8) 0.0464(8) -0.0017(6) 0.0202(7) -0.0079(6)
C10 0.0462(8) 0.0463(9) 0.0406(8) 0.0115(7) 0.0218(7) 0.0004(6)
C11 0.0484(8) 0.0472(9) 0.0322(7) 0.0013(7) 0.0211(7) -0.0024(6)
C12 0.0964(14) 0.0672(12) 0.0355(9) 0.0107(11) 0.0340(9) 0.0006(8)
C13 0.0714(11) 0.0555(11) 0.0541(10) -0.0118(9) 0.0336(9) -0.0184(8)
C14 0.0579(10) 0.0914(14) 0.0497(9) 0.0034(10) 0.0334(8) -0.0173(9)
C16 0.0418(7) 0.0337(7) 0.0352(7) 0.0071(6) 0.0233(6) 0.0017(6)
C17 0.0472(8) 0.0397(8) 0.0350(7) 0.0123(6) 0.0223(6) 0.0079(6)
C18 0.0437(8) 0.0530(10) 0.0339(8) 0.0131(7) 0.0177(7) 0.0047(7)
C19 0.0629(11) 0.0701(12) 0.0359(8) 0.0130(9) 0.0126(8) 0.0070(8)
C20 0.0573(9) 0.0379(8) 0.0450(8) -0.0018(7) 0.0258(7) 0.0025(6)

loop_
_atom_type_symbol
_atom_type_description
_atom_type_number_in_cell
_atom_type_scat_dispersion_real
_atom_type_scat_dispersion_imag
_atom_type_scat_source
C C 152 0.0033 0.0016
; International Tables for Crystallography (1992).
Vol. C, Tables 4.2.6.8 and 6.1.1.4
;
H H 232 0.0000 0.0000
; International Tables for Crystallography (1992).
Vol. C, Tables 4.2.6.8 and 6.1.1.4
;
N N 8 0.0061 0.0033
; International Tables for Crystallography (1992).
Vol. C, Tables 4.2.6.8 and 6.1.1.4
;
O O 8 0.0106 0.0060
; International Tables for Crystallography (1992).
Vol. C, Tables 4.2.6.8 and 6.1.1.4
;

loop_
_geom_angle_atom_site_label_1
_geom_angle_atom_site_label_2
_geom_angle_atom_site_label_3
_geom_angle_site_symmetry_1
_geom_angle_site_symmetry_3
_geom_angle
_geom_angle_publ_flag
C16 N15 C1 . . 126.49(12) ?
C16 N15 H15 . . 110.4(10) ?
C1 N15 H15 . . 123.0(10) ?
C6 C1 C2 . . 121.74(12) ?
C6 C1 N15 . . 117.22(12) ?
C2 C1 N15 . . 121.01(11) ?
C3 C2 C1 . . 114.89(12) ?
C3 C2 C7 . . 121.29(12) ?
C1 C2 C7 . . 123.81(11) ?
C4 C3 C2 . . 123.21(13) ?
C4 C3 H3 . . 118.4 ?
C2 C3 H3 . . 118.4 ?
C3 C4 C5 . . 121.62(13) ?
C3 C4 H4 . . 119.2 ?
C5 C4 H4 . . 119.2 ?
C4 C5 C6 . . 115.96(12) ?
C4 C5 C11 . . 123.27(12) ?
C6 C5 C11 . . 120.75(12) ?
C1 C6 C5 . . 122.57(13) ?
C1 C6 H6 . . 118.7 ?
C5 C6 H6 . . 118.7 ?
C8 C7 C10 . . 107.28(11) ?
C8 C7 C9 . . 110.23(11) ?
C10 C7 C9 . . 106.40(11) ?
C8 C7 C2 . . 110.44(11) ?
C10 C7 C2 . . 111.39(11) ?
C9 C7 C2 . . 110.96(11) ?
C7 C8 H81 . . 109.5 ?
C7 C8 H82 . . 109.5 ?
H81 C8 H82 . . 109.5 ?
C7 C8 H83 . . 109.5 ?
H81 C8 H83 . . 109.5 ?
H82 C8 H83 . . 109.5 ?
C7 C9 H91 . . 109.5 ?
C7 C9 H92 . . 109.5 ?
H91 C9 H92 . . 109.5 ?
C7 C9 H93 . . 109.5 ?
H91 C9 H93 . . 109.5 ?
H92 C9 H93 . . 109.5 ?
C7 C10 H101 . . 109.5 ?
C7 C10 H102 . . 109.5 ?
H101 C10 H102 . . 109.5 ?
C7 C10 H103 . . 109.5 ?
H101 C10 H103 . . 109.5 ?
H102 C10 H103 . . 109.5 ?
C14 C11 C12 . . 109.23(14) ?
C14 C11 C5 . . 110.88(12) ?
C12 C11 C5 . . 111.88(13) ?
C14 C11 C13 . . 108.59(15) ?
C12 C11 C13 . . 108.44(14) ?
C5 C11 C13 . . 107.73(12) ?
C11 C12 H121 . . 109.5 ?
C11 C12 H122 . . 109.5 ?
H121 C12 H122 . . 109.5 ?
C11 C12 H123 . . 109.5 ?
H121 C12 H123 . . 109.5 ?
H122 C12 H123 . . 109.5 ?
C11 C13 H131 . . 109.5 ?
C11 C13 H132 . . 109.5 ?
H131 C13 H132 . . 109.5 ?
C11 C13 H133 . . 109.5 ?
H131 C13 H133 . . 109.5 ?
H132 C13 H133 . . 109.5 ?
C11 C14 H141 . . 109.5 ?
C11 C14 H142 . . 109.5 ?
H141 C14 H142 . . 109.5 ?
C11 C14 H143 . . 109.5 ?
H141 C14 H143 . . 109.5 ?
H142 C14 H143 . . 109.5 ?
N15 C16 C17 . . 120.22(13) ?
N15 C16 C20 . . 118.68(12) ?
C17 C16 C20 . . 121.02(13) ?
C16 C17 C18 . . 123.81(14) ?
C16 C17 H17 . . 118.1 ?
C18 C17 H17 . . 118.1 ?
O18 C18 C17 . . 123.28(13) ?
O18 C18 C19 . . 118.33(15) ?
C17 C18 C19 . . 118.33(15) ?
C18 C19 H191 . . 109.5 ?
C18 C19 H192 . . 109.5 ?
H191 C19 H192 . . 109.5 ?
C18 C19 H193 . . 109.5 ?
H191 C19 H193 . . 109.5 ?
H192 C19 H193 . . 109.5 ?
C16 C20 H201 . . 109.5 ?
C16 C20 H202 . . 109.5 ?
H201 C20 H202 . . 109.5 ?
C16 C20 H203 . . 109.5 ?
H201 C20 H203 . . 109.5 ?
H202 C20 H203 . . 109.5 ?

loop_
_geom_bond_atom_site_label_1
_geom_bond_atom_site_label_2
_geom_bond_site_symmetry_2
_geom_bond_distance
_geom_bond_publ_flag
O18 C18 . 1.2541(19) yes
N15 C16 . 1.3447(18) yes
N15 C1 . 1.4280(16) yes
N15 H15 . 0.908(17) ?
C1 C6 . 1.3888(18) ?
C1 C2 . 1.4066(18) ?
C2 C3 . 1.3935(18) ?
C2 C7 . 1.5411(17) ?
C3 C4 . 1.387(2) ?
C3 H3 . 0.9500 ?
C4 C5 . 1.388(2) ?
C4 H4 . 0.9500 ?
C5 C6 . 1.3911(18) ?
C5 C11 . 1.5324(19) ?
C6 H6 . 0.9500 ?
C7 C8 . 1.5354(19) ?
C7 C10 . 1.5365(18) ?
C7 C9 . 1.5374(19) ?
C8 H81 . 0.9800 ?
C8 H82 . 0.9800 ?
C8 H83 . 0.9800 ?
C9 H91 . 0.9800 ?
C9 H92 . 0.9800 ?
C9 H93 . 0.9800 ?
C10 H101 . 0.9800 ?
C10 H102 . 0.9800 ?
C10 H103 . 0.9800 ?
C11 C14 . 1.525(2) ?
C11 C12 . 1.528(2) ?
C11 C13 . 1.533(2) ?
C12 H121 . 0.9800 ?
C12 H122 . 0.9800 ?
C12 H123 . 0.9800 ?
C13 H131 . 0.9800 ?
C13 H132 . 0.9800 ?
C13 H133 . 0.9800 ?
C14 H141 . 0.9800 ?
C14 H142 . 0.9800 ?
C14 H143 . 0.9800 ?
C16 C17 . 1.3797(19) yes
C16 C20 . 1.496(2) ?
C17 C18 . 1.418(2) yes
C17 H17 . 0.9500 ?
C18 C19 . 1.510(2) ?
C19 H191 . 0.9800 ?
C19 H192 . 0.9800 ?
C19 H193 . 0.9800 ?
C20 H201 . 0.9800 ?
C20 H202 . 0.9800 ?
C20 H203 . 0.9800 ?

loop_
_geom_hbond_atom_site_label_D
_geom_hbond_atom_site_label_H
_geom_hbond_atom_site_label_A
_geom_hbond_site_symmetry_A
_geom_hbond_distance_DH
_geom_hbond_distance_HA
_geom_hbond_distance_DA
_geom_hbond_angle_DHA
_geom_hbond_publ_flag
N15 H15 O18 . 0.908(17) 1.848(17) 2.6376(15) 144.1(15) yes
C20 H201 O18 4_555 0.98 2.52 3.474(2) 164 yes

loop_
_geom_torsion_atom_site_label_1
_geom_torsion_atom_site_label_2
_geom_torsion_atom_site_label_3
_geom_torsion_atom_site_label_4
_geom_torsion_site_symmetry_1
_geom_torsion_site_symmetry_2
_geom_torsion_site_symmetry_3
_geom_torsion_site_symmetry_4
_geom_torsion
_geom_torsion_publ_flag
C16 N15 C1 C6 . . . . 65.87(17) ?
C16 N15 C1 C2 . . . . -116.26(15) ?
C6 C1 C2 C3 . . . . -0.26(19) ?
N15 C1 C2 C3 . . . . -178.03(12) ?
C6 C1 C2 C7 . . . . -179.02(12) ?
N15 C1 C2 C7 . . . . 3.21(19) ?
C1 C2 C3 C4 . . . . -0.5(2) ?
C7 C2 C3 C4 . . . . 178.27(13) ?
C2 C3 C4 C5 . . . . 0.8(2) ?
C3 C4 C5 C6 . . . . -0.2(2) ?
C3 C4 C5 C11 . . . . -178.53(14) ?
C2 C1 C6 C5 . . . . 0.8(2) ?
N15 C1 C6 C5 . . . . 178.71(12) ?
C4 C5 C6 C1 . . . . -0.6(2) ?
C11 C5 C6 C1 . . . . 177.79(13) ?
C3 C2 C7 C8 . . . . -121.41(14) ?
C1 C2 C7 C8 . . . . 57.28(16) ?
C3 C2 C7 C10 . . . . -2.30(18) ?
C1 C2 C7 C10 . . . . 176.39(12) ?
C3 C2 C7 C9 . . . . 116.04(14) ?
C1 C2 C7 C9 . . . . -65.27(16) ?
C4 C5 C11 C14 . . . . -143.77(16) ?
C6 C5 C11 C14 . . . . 37.95(19) ?
C4 C5 C11 C12 . . . . -21.6(2) ?
C6 C5 C11 C12 . . . . 160.16(14) ?
C4 C5 C11 C13 . . . . 97.53(17) ?
C6 C5 C11 C13 . . . . -80.74(17) ?
C1 N15 C16 C17 . . . . 176.87(12) ?
C1 N15 C16 C20 . . . . 0.26(19) ?
N15 C16 C17 C18 . . . . -2.8(2) ?
C20 C16 C17 C18 . . . . 173.76(13) ?
C16 C17 C18 O18 . . . . 6.9(2) ?
C16 C17 C18 C19 . . . . -170.40(14) ?

loop_
_cod_related_entry_id
_cod_related_entry_database
_cod_related_entry_code
1 ChemSpider 30656718
